data_1546525
loop_
_publ_author_name
'Nishimoto, Yoshihiro'
'Kang, Kyoungmin'
'Yasuda, Makoto'

_publ_section_title
;
 Regio- and Stereoselective Anti-Carbozincation of Alkynyl Ethers Using
 ZnBr2 toward (Z)-\b-Zincated Enol Ether Synthesis
;
_journal_name_full 'Organic Letters'
_journal_paper_doi 10.1021/acs.orglett.7b01847
_journal_year 2017
_chemical_formula_moiety 'C34 H46 O6 Zn'
_chemical_formula_sum 'C34 H46 O6 Zn'
_chemical_formula_weight 616.11
_space_group_crystal_system monoclinic
_space_group_IT_number 14
_space_group_name_Hall '-P 2ybc'
_space_group_name_H-M_alt 'P 1 21/c 1'
_symmetry_space_group_name_Hall '-P 2ybc'
_symmetry_space_group_name_H-M 'P 1 21/c 1'
_atom_sites_solution_hydrogens geom
_atom_sites_solution_primary direct
_atom_sites_solution_secondary difmap
_cell_angle_alpha 90.0000
_cell_angle_beta 24.1526(7)
_cell_angle_gamma 90.0000
_cell_formula_units_Z 2
_cell_length_a 14.2444(5)
_cell_length_b 19.1938(6)
_cell_length_c 14.3952(6)
_cell_measurement_reflns_used 16859
_cell_measurement_temperature 123
_cell_measurement_theta_max 27.48
_cell_measurement_theta_min 3.10
_cell_volume 1610.37(11)
_computing_cell_refinement 'RAPID AUTO'
_computing_data_collection 'RAPID AUTO (Rigaku, ????)'
_computing_data_reduction 'RAPID AUTO'
_computing_molecular_graphics 'CrystalStructure 4.1'
_computing_publication_material 'CrystalStructure 4.1 (Rigaku, 2014)'
_computing_structure_refinement 'SHELXL97 (Sheldrick, 2008)'
_computing_structure_solution 'SIR92 (Altomare, et al., 1994)'
_diffrn_ambient_temperature 123
_diffrn_detector_area_resol_mean 10.000
_diffrn_measured_fraction_theta_full 0.984
_diffrn_measured_fraction_theta_max 0.984
_diffrn_measurement_device_type 'Rigaku R-AXIS RAPID'
_diffrn_measurement_method \w
_diffrn_radiation_type 'Mo K\a'
_diffrn_radiation_wavelength 0.71075
_diffrn_reflns_av_R_equivalents 0.0373
_diffrn_reflns_Laue_measured_fraction_full 0.000
_diffrn_reflns_Laue_measured_fraction_max 0.000
_diffrn_reflns_limit_h_max 18
_diffrn_reflns_limit_h_min -18
_diffrn_reflns_limit_k_max 24
_diffrn_reflns_limit_k_min -24
_diffrn_reflns_limit_l_max 18
_diffrn_reflns_limit_l_min -18
_diffrn_reflns_number 14649
_diffrn_reflns_point_group_measured_fraction_full 0.000
_diffrn_reflns_point_group_measured_fraction_max 0.000
_diffrn_reflns_theta_full 27.470
_diffrn_reflns_theta_max 27.470
_diffrn_reflns_theta_min 3.098
_diffrn_standards_number 0
_exptl_absorpt_coefficient_mu 0.804
_exptl_absorpt_correction_T_max 0.923
_exptl_absorpt_correction_T_min 0.625
_exptl_absorpt_correction_type multi-scan
_exptl_absorpt_process_details 'ABSCOR (Rigaku, 1995)'
_exptl_crystal_colour colorless
_exptl_crystal_density_diffrn 1.271
_exptl_crystal_density_method 'not measured'
_exptl_crystal_description prism
_exptl_crystal_F_000 656.00
_exptl_crystal_size_max 0.200
_exptl_crystal_size_mid 0.200
_exptl_crystal_size_min 0.100
_refine_diff_density_max 0.84
_refine_diff_density_min -0.26
_refine_ls_extinction_method none
_refine_ls_goodness_of_fit_ref 1.092
_refine_ls_hydrogen_treatment constr
_refine_ls_number_parameters 187
_refine_ls_number_reflns 3631
_refine_ls_number_restraints 0
_refine_ls_R_factor_all 0.0423
_refine_ls_R_factor_gt 0.0395
_refine_ls_shift/su_max 0.001
_refine_ls_structure_factor_coef Fsqd
_refine_ls_weighting_details 'w = 1/[\s^2^(Fo^2^)+(0.1000P)^2^+0.0000P] where P=(Fo^2^+2Fc^2^)/3'
_refine_ls_weighting_scheme calc
_refine_ls_wR_factor_gt 0.1211
_refine_ls_wR_factor_ref 0.1247
_reflns_number_gt 3389
_reflns_number_total 3631
_reflns_threshold_expression F^2^>2.0\s(F^2^)
_cod_data_source_file ol7b01847_si_002.cif
_cod_data_source_block compound_5ea_______________________
_cod_database_code 1546525

loop_
_symmetry_equiv_pos_site_id
_space_group_symop_operation_xyz
1 +X,+Y,+Z
2 -X,1/2+Y,1/2-Z
3 -X,-Y,-Z
4 +X,1/2-Y,1/2+Z

loop_
_atom_site_label
_atom_site_type_symbol
_atom_site_fract_x
_atom_site_fract_y
_atom_site_fract_z
_atom_site_U_iso_or_equiv
_atom_site_adp_type
_atom_site_occupancy
_atom_site_site_symmetry_multiplicity
_atom_site_calc_flag
_atom_site_refinement_flags
Zn22 Zn 1.0 0.0 1.0 0.02139(12) Uani 1 2 d .
O2 O 0.87495(19) 0.16952(5) 1.13639(17) 0.0288(2) Uani 1 4 d .
O3 O 1.32851(18) 0.23737(5) 0.66901(18) 0.0296(2) Uani 1 4 d .
O4 O 1.0878(2) 0.32556(5) 0.8633(2) 0.0379(3) Uani 1 4 d .
C1 C 1.0317(2) 0.08012(6) 0.8910(2) 0.0214(3) Uani 1 4 d .
C5 C 0.7210(2) 0.04569(6) 1.5124(2) 0.0197(3) Uani 1 4 d .
C7 C 1.1393(2) 0.26514(7) 0.8067(2) 0.0227(3) Uani 1 4 d .
C8 C 0.9875(2) 0.11735(7) 1.1779(2) 0.0242(3) Uani 1 4 d .
C9 C 1.1454(3) 0.19621(7) 0.6543(2) 0.0273(3) Uani 1 4 d .
C10 C 1.0075(2) 0.21097(6) 0.8708(2) 0.0201(3) Uani 1 4 d .
C11 C 0.9771(2) 0.14614(7) 0.9597(2) 0.0201(3) Uani 1 4 d .
C12 C 0.9306(2) 0.07965(7) 1.3103(2) 0.0231(3) Uani 1 4 d .
C13 C 0.5716(2) 0.05033(7) 1.5742(2) 0.0251(3) Uani 1 4 d .
C14 C 0.6572(3) 0.00921(7) 1.6635(3) 0.0216(3) Uani 1 4 d .
C15 C 0.5853(3) 0.06607(8) 1.8008(3) 0.0311(3) Uani 1 4 d .
C16 C 0.8323(2) 0.12310(7) 1.2485(2) 0.0228(3) Uani 1 4 d .
C17 C 0.7739(3) 0.24085(7) 1.0595(3) 0.0271(3) Uani 1 4 d .
C18 C 0.8606(3) -0.03109(8) 1.5159(3) 0.0304(3) Uani 1 4 d .
C19 C 1.4681(3) 0.28402(8) 0.5953(3) 0.0354(3) Uani 1 4 d .
C20 C 0.4584(3) -0.04199(7) 1.8332(3) 0.0274(3) Uani 1 4 d .
C21 C 0.6240(2) 0.08899(8) 1.4455(2) 0.0271(3) Uani 1 4 d .
H1 H 1.05481 0.16585 0.69549 0.0328 Uiso 1 4 calc R
H2 H 1.29086 0.17329 0.53828 0.0328 Uiso 1 4 calc R
H3 H 1.17652 0.2403 0.59428 0.0328 Uiso 1 4 calc R
H4 H 0.71544 0.09712 1.69517 0.0373 Uiso 1 4 calc R
H5 H 0.53871 0.04351 1.90089 0.0373 Uiso 1 4 calc R
H6 H 0.4566 0.09318 1.89216 0.0373 Uiso 1 4 calc R
H7 H 0.79217 0.28405 1.00751 0.0325 Uiso 1 4 calc R
H8 H 0.69184 0.25073 1.19156 0.0325 Uiso 1 4 calc R
H9 H 0.68623 0.20714 1.10189 0.0325 Uiso 1 4 calc R
H10 H 0.98396 0.00137 1.42086 0.0365 Uiso 1 4 calc R
H11 H 0.91478 -0.06323 1.41886 0.0365 Uiso 1 4 calc R
H12 H 0.81526 -0.05759 1.61206 0.0365 Uiso 1 4 calc R
H13 H 0.32036 -0.01687 1.93815 0.0329 Uiso 1 4 calc R
H14 H 0.42979 -0.06463 1.91898 0.0329 Uiso 1 4 calc R
H15 H 0.49738 -0.07737 1.75155 0.0329 Uiso 1 4 calc R
H16 H 1.09288 0.07158 0.77562 0.0257 Uiso 1 4 calc R
H17 H 1.13401 0.13858 1.03985 0.0291 Uiso 1 4 calc R
H18 H 1.04097 0.07726 1.2591 0.0277 Uiso 1 4 calc R
H19 H 0.42831 0.02695 1.70745 0.0301 Uiso 1 4 calc R
H20 H 0.51487 0.09146 1.49504 0.0325 Uiso 1 4 calc R
H21 H 1.6038 0.25924 0.49563 0.0424 Uiso 1 4 calc R
H22 H 1.38009 0.30205 0.72757 0.0424 Uiso 1 4 calc R
H23 H 1.51623 0.32284 0.51217 0.0424 Uiso 1 4 calc R

loop_
_atom_site_aniso_label
_atom_site_aniso_U_11
_atom_site_aniso_U_22
_atom_site_aniso_U_33
_atom_site_aniso_U_12
_atom_site_aniso_U_13
_atom_site_aniso_U_23
Zn22 0.02477(18) 0.01584(18) 0.02683(18) -0.00141(6) -0.02384(17) 0.00220(7)
O2 0.0438(6) 0.0193(5) 0.0321(5) 0.0059(4) -0.0354(6) -0.0033(4)
O3 0.0276(5) 0.0231(5) 0.0375(6) 0.0006(4) -0.0296(5) -0.0030(4)
O4 0.0462(6) 0.0189(5) 0.0587(7) 0.0034(4) -0.0488(7) -0.0052(5)
C1 0.0248(6) 0.0182(6) 0.0247(6) -0.0011(5) -0.0229(6) 0.0014(5)
C5 0.0228(6) 0.0171(6) 0.0214(6) 0.0017(5) -0.0204(6) -0.0020(5)
C7 0.0279(7) 0.0187(6) 0.0277(7) -0.0008(5) -0.0259(6) 0.0018(5)
C8 0.0254(7) 0.0204(6) 0.0227(6) -0.0033(5) -0.0216(6) 0.0019(5)
C9 0.0381(8) 0.0230(7) 0.0323(7) -0.0040(6) -0.0332(7) 0.0040(5)
C10 0.0248(6) 0.0163(6) 0.0241(6) -0.0011(4) -0.0227(6) 0.0016(5)
C11 0.0221(6) 0.0198(6) 0.0214(6) -0.0013(5) -0.0202(6) 0.0018(5)
C12 0.0241(7) 0.0231(6) 0.0250(6) -0.0005(5) -0.0227(6) -0.0004(5)
C13 0.0214(6) 0.0293(7) 0.0232(6) -0.0015(5) -0.0202(6) 0.0028(5)
C14 0.0240(7) 0.0217(6) 0.0228(7) -0.0017(5) -0.0216(7) 0.0012(5)
C15 0.0433(8) 0.0270(7) 0.0335(7) -0.0047(6) -0.0360(8) 0.0029(6)
C16 0.0312(7) 0.0174(6) 0.0243(6) 0.0042(5) -0.0258(6) -0.0031(5)
C17 0.0263(7) 0.0248(7) 0.0309(7) -0.0009(5) -0.0262(7) 0.0034(5)
C18 0.0346(8) 0.0312(8) 0.0379(8) 0.0009(6) -0.0342(8) 0.0015(6)
C19 0.0344(8) 0.0324(8) 0.0442(9) -0.0031(6) -0.0363(8) -0.0006(7)
C20 0.0307(7) 0.0249(7) 0.0292(7) -0.0057(5) -0.0275(7) 0.0064(5)
C21 0.0257(7) 0.0327(7) 0.0273(7) 0.0020(5) -0.0246(7) -0.0002(6)

loop_
_atom_type_symbol
_atom_type_description
_atom_type_scat_dispersion_real
_atom_type_scat_dispersion_imag
_atom_type_scat_source
H H 0.0000 0.0000
;
International Tables for Crystallography
(Vol. C, Table 6.1.1.4)
;
C C 0.0033 0.0016
;
International Tables for Crystallography
(Vol. C, Tables 4.2.6.8 and 6.1.1.4)
;
Zn Zn 0.2839 1.4301
;
International Tables for Crystallography
(Vol. C, Tables 4.2.6.8 and 6.1.1.4)
;
O O 0.0106 0.0060
;
International Tables for Crystallography
(Vol. C, Tables 4.2.6.8 and 6.1.1.4)
;

loop_
_geom_angle_atom_site_label_1
_geom_angle_atom_site_label_2
_geom_angle_atom_site_label_3
_geom_angle
_geom_angle_publ_flag
_geom_angle_site_symmetry_3
C1 Zn22 C1 180.00(16) yes 3_757
C11 O2 C16 121.10(14) yes .
C7 O3 C19 114.56(15) yes .
Zn22 C1 C11 127.3(3) yes .
C12 C5 C13 115.1(3) yes .
C12 C5 C14 122.1(3) yes .
C13 C5 C14 122.69(16) yes .
O3 C7 O4 123.7(3) yes .
O3 C7 C10 109.66(14) yes .
O4 C7 C10 126.5(3) yes .
C12 C8 C16 119.73(16) yes .
C7 C10 C9 107.67(15) yes .
C7 C10 C11 108.2(3) yes .
C7 C10 C17 107.85(15) yes .
C9 C10 C11 113.40(14) yes .
C9 C10 C17 110.5(3) yes .
C11 C10 C17 108.97(12) yes .
O2 C11 C1 125.2(3) yes .
O2 C11 C10 106.51(15) yes .
C1 C11 C10 128.3(3) yes .
C5 C12 C8 123.6(3) yes .
C5 C13 C21 122.15(16) yes .
C5 C14 C15 108.91(18) yes .
C5 C14 C18 109.82(18) yes .
C5 C14 C20 112.9(4) yes .
C15 C14 C18 109.9(4) yes .
C15 C14 C20 107.89(17) yes .
C18 C14 C20 107.36(15) yes .
O2 C16 C8 119.35(15) yes .
O2 C16 C21 121.6(3) yes .
C8 C16 C21 118.6(3) yes .
C13 C21 C16 120.7(4) yes .

loop_
_geom_bond_atom_site_label_1
_geom_bond_atom_site_label_2
_geom_bond_distance
_geom_bond_publ_flag
_geom_bond_site_symmetry_2
Zn22 C1 1.934(3) yes .
Zn22 C1 1.934(3) yes 3_757
O2 C11 1.426(4) yes .
O2 C16 1.406(4) yes .
O3 C7 1.314(3) yes .
O3 C19 1.425(4) yes .
O4 C7 1.2067(17) yes .
C1 C11 1.336(2) yes .
C5 C12 1.3967(15) yes .
C5 C13 1.369(6) yes .
C5 C14 1.562(6) yes .
C7 C10 1.516(4) yes .
C8 C12 1.413(5) yes .
C8 C16 1.353(6) yes .
C9 C10 1.574(5) yes .
C10 C11 1.537(4) yes .
C10 C17 1.511(3) yes .
C13 C21 1.421(5) yes .
C14 C15 1.565(5) yes .
C14 C18 1.507(4) yes .
C14 C20 1.526(2) yes .
C16 C21 1.3852(17) yes .
